data_4108069
loop_
_publ_author_name
'Ryota Arai'
'Shinobu Uemura'
'Masahiro Irie'
'Kenji Matsuda'

_publ_contact_author
;Prof. Kenji. Matsuda
Department of Chemistry and Biochemistry
Graduate School of Engineering, Kyushu University
Motooka 744, Nishi-ku, Fukuoka, Japan
;
_publ_contact_author_email ' kmatsuda@cstf.kyushu-u.ac.jp'
_publ_contact_author_fax ' 81(92)8022927 '
_publ_contact_author_phone ' 81(92)8022927 '
_publ_section_title
;
 Reversible Photoinduced Change in Molecular Ordering of Diarylethene
 Derivatives at a Solution-HOPG Interface
;
_journal_name_full 'Journal of the American Chemical Society'
_journal_page_first 9371
_journal_page_last 9379
_journal_paper_doi 10.1021/ja711041p
_journal_volume 130
_journal_year 2008
_chemical_formula_sum 'C56 H50 F6 O3 S2'
_chemical_formula_weight 949.12
_chemical_name_systematic
;
 ?
;
_space_group_IT_number 2
_symmetry_cell_setting triclinic
_symmetry_space_group_name_Hall '-P 1'
_symmetry_space_group_name_H-M 'P -1'
_atom_sites_solution_hydrogens geom
_atom_sites_solution_primary direct
_atom_sites_solution_secondary difmap
_audit_creation_method SHELXL-97
_cell_angle_alpha 83.494(5)
_cell_angle_beta 80.571(5)
_cell_angle_gamma 82.972(5)
_cell_formula_units_Z 2
_cell_length_a 8.324(3)
_cell_length_b 12.866(4)
_cell_length_c 23.101(8)
_cell_measurement_reflns_used 883
_cell_measurement_temperature 273
_cell_measurement_theta_max 0.00
_cell_measurement_theta_min 0.00
_cell_volume 2411.3(14)
_computing_cell_refinement 'Bruker SMART'
_computing_data_collection 'Bruker SMART'
_computing_data_reduction 'Bruker SAINT'
_computing_molecular_graphics 'Bruker SHELXTL'
_computing_publication_material 'Bruker SHELXTL'
_computing_structure_refinement 'SHELXL-97 (Sheldrick, 1997)'
_computing_structure_solution 'SHELXS-97 (Sheldrick, 1990)'
_diffrn_ambient_temperature 273
_diffrn_detector_area_resol_mean 8.333
_diffrn_measured_fraction_theta_full 0.996
_diffrn_measured_fraction_theta_max 0.996
_diffrn_measurement_device_type 'CCD area detector'
_diffrn_measurement_method 'phi and omega scans'
_diffrn_radiation_monochromator graphite
_diffrn_radiation_source 'fine-focus sealed tube'
_diffrn_radiation_type MoK\a
_diffrn_radiation_wavelength 0.71073
_diffrn_reflns_av_R_equivalents 0.0354
_diffrn_reflns_av_sigmaI/netI 0.0521
_diffrn_reflns_limit_h_max 6
_diffrn_reflns_limit_h_min -7
_diffrn_reflns_limit_k_max 10
_diffrn_reflns_limit_k_min -10
_diffrn_reflns_limit_l_max 19
_diffrn_reflns_limit_l_min -19
_diffrn_reflns_number 6084
_diffrn_reflns_theta_full 17.47
_diffrn_reflns_theta_max 17.47
_diffrn_reflns_theta_min 0.90
_exptl_absorpt_coefficient_mu 0.178
_exptl_absorpt_correction_T_max 0.9653
_exptl_absorpt_correction_T_min 0.9485
_exptl_absorpt_correction_type empirical
_exptl_absorpt_process_details
;
SADABS Sheldrick 1996
;
_exptl_crystal_colour colourless
_exptl_crystal_density_diffrn 1.307
_exptl_crystal_density_meas 0
_exptl_crystal_description block
_exptl_crystal_F_000 992
_exptl_crystal_size_max 0.30
_exptl_crystal_size_mid 0.24
_exptl_crystal_size_min 0.20
_refine_diff_density_max 0.326
_refine_diff_density_min -0.211
_refine_diff_density_rms 0.055
_refine_ls_extinction_method none
_refine_ls_goodness_of_fit_ref 1.165
_refine_ls_hydrogen_treatment mixed
_refine_ls_matrix_type full
_refine_ls_number_parameters 607
_refine_ls_number_reflns 3024
_refine_ls_number_restraints 0
_refine_ls_restrained_S_all 1.165
_refine_ls_R_factor_all 0.0939
_refine_ls_R_factor_gt 0.0611
_refine_ls_shift/su_max 0.000
_refine_ls_shift/su_mean 0.000
_refine_ls_structure_factor_coef Fsqd
_refine_ls_weighting_details 'calc w=1/[\s^2^(Fo^2^)+(0.1000P)^2^+0.0000P] where P=(Fo^2^+2Fc^2^)/3'
_refine_ls_weighting_scheme calc
_refine_ls_wR_factor_gt 0.1507
_refine_ls_wR_factor_ref 0.1799
_reflns_number_gt 2059
_reflns_number_total 3024
_reflns_threshold_expression >2sigma(I)
_cod_data_source_file ja711041p-file004.cif
_cod_data_source_block 1a
_cod_original_cell_volume 2411.1(14)
_cod_database_code 4108069

loop_
_symmetry_equiv_pos_as_xyz
'x, y, z'
'-x, -y, -z'

loop_
_atom_site_label
_atom_site_type_symbol
_atom_site_fract_x
_atom_site_fract_y
_atom_site_fract_z
_atom_site_U_iso_or_equiv
_atom_site_adp_type
_atom_site_occupancy
_atom_site_symmetry_multiplicity
_atom_site_calc_flag
_atom_site_refinement_flags
S1 S 0.1337(3) 0.10184(18) 0.74440(9) 0.0746(8) Uani 1 1 d .
S2 S 0.3337(3) 0.42455(17) 0.57570(9) 0.0753(8) Uani 1 1 d .
C55 C 0.2661(10) 0.4286(10) 0.4617(4) 0.064(3) Uani 1 1 d .
C41 C 0.4396(12) 0.0585(6) 0.7407(5) 0.063(2) Uani 1 1 d .
H41 H 0.5428 0.0412 0.7517 0.075 Uiso 1 1 calc R
C40 C 0.4146(15) 0.0748(6) 0.6811(5) 0.056(2) Uani 1 1 d .
C49 C 0.2811(15) 0.0638(8) 0.8446(5) 0.065(3) Uani 1 1 d .
C58 C 0.1356(10) 0.5340(10) 0.3643(5) 0.065(3) Uani 1 1 d .
C53 C 0.1323(12) 0.1169(7) 0.9372(6) 0.067(3) Uani 1 1 d .
H53 H 0.0429 0.1551 0.9576 0.080 Uiso 1 1 calc R
C42 C 0.3022(12) 0.0699(6) 0.7800(5) 0.061(2) Uani 1 1 d .
C45 C 0.4793(10) 0.2402(8) 0.5688(4) 0.055(2) Uani 1 1 d .
C43 C 0.1681(10) 0.1147(7) 0.6223(4) 0.087(3) Uani 1 1 d .
H43A H 0.1612 0.1878 0.6078 0.130 Uiso 1 1 calc R
H43B H 0.0598 0.0930 0.6322 0.130 Uiso 1 1 calc R
H43C H 0.2304 0.0737 0.5924 0.130 Uiso 1 1 calc R
C44 C 0.4406(9) 0.3160(7) 0.6067(4) 0.061(2) Uani 1 1 d .
C48 C 0.4797(11) 0.3177(6) 0.6683(3) 0.080(3) Uani 1 1 d .
H48A H 0.3948 0.2887 0.6965 0.120 Uiso 1 1 calc R
H48B H 0.4866 0.3889 0.6755 0.120 Uiso 1 1 calc R
H48C H 0.5825 0.2765 0.6718 0.120 Uiso 1 1 calc R
C47 C 0.3379(12) 0.3694(8) 0.5112(4) 0.062(2) Uani 1 1 d .
C38 C 0.5674(11) 0.1363(9) 0.5833(5) 0.057(2) Uani 1 1 d .
C46 C 0.4232(11) 0.2734(8) 0.5135(4) 0.064(2) Uani 1 1 d .
H46 H 0.4440 0.2322 0.4819 0.077 Uiso 1 1 calc R
C39 C 0.2506(15) 0.0985(6) 0.6762(3) 0.060(2) Uani 1 1 d .
C34 C 0.5472(12) 0.0667(9) 0.6312(5) 0.063(3) Uani 1 1 d .
C59 C 0.1522(11) 0.5852(7) 0.4116(6) 0.077(3) Uani 1 1 d .
H59 H 0.1180 0.6568 0.4114 0.093 Uiso 1 1 calc R
C54 C 0.1538(14) 0.1217(7) 0.8766(6) 0.070(3) Uani 1 1 d .
H54 H 0.0797 0.1656 0.8565 0.084 Uiso 1 1 calc R
C60 C 0.2161(12) 0.5352(10) 0.4583(5) 0.080(3) Uani 1 1 d .
H60 H 0.2270 0.5734 0.4891 0.096 Uiso 1 1 calc R
C57 C 0.1822(14) 0.4280(11) 0.3670(5) 0.099(3) Uani 1 1 d .
H57 H 0.1723 0.3906 0.3358 0.119 Uiso 1 1 calc R
C51 C 0.3721(14) -0.0026(7) 0.9360(6) 0.076(3) Uani 1 1 d .
H51 H 0.4476 -0.0452 0.9561 0.091 Uiso 1 1 calc R
C37 C 0.7104(14) 0.0974(9) 0.5412(5) 0.074(3) Uani 1 1 d .
C52 C 0.2435(16) 0.0558(9) 0.9669(5) 0.065(2) Uani 1 1 d .
C50 C 0.3894(12) 0.0015(7) 0.8763(6) 0.073(3) Uani 1 1 d .
H50 H 0.4768 -0.0389 0.8563 0.088 Uiso 1 1 calc R
C56 C 0.2439(12) 0.3764(7) 0.4156(6) 0.092(3) Uani 1 1 d .
H56 H 0.2711 0.3039 0.4172 0.110 Uiso 1 1 calc R
C35 C 0.6768(14) -0.0216(9) 0.6295(6) 0.083(3) Uani 1 1 d .
C36 C 0.7699(14) -0.0104(9) 0.5668(5) 0.070(3) Uani 1 1 d .
F12 F 0.6853(7) 0.0943(4) 0.4860(2) 0.125(2) Uani 1 1 d .
F10 F 0.7284(8) -0.0833(4) 0.5376(3) 0.133(2) Uani 1 1 d .
F7 F 0.7845(7) -0.0064(5) 0.6667(2) 0.121(2) Uani 1 1 d .
F11 F 0.8380(7) 0.1573(4) 0.5365(2) 0.118(2) Uani 1 1 d .
F9 F 0.9292(8) -0.0317(4) 0.5653(2) 0.119(2) Uani 1 1 d .
F8 F 0.6294(8) -0.1124(5) 0.6478(3) 0.152(3) Uani 1 1 d .
C61 C 0.1043(11) 0.1054(6) 1.0614(4) 0.071(3) Uani 1 1 d .
H61A H 0.0019 0.0777 1.0598 0.086 Uiso 1 1 calc R
H61B H 0.0960 0.1787 1.0456 0.086 Uiso 1 1 calc R
C63 C 0.0075(14) 0.1606(7) 1.1615(4) 0.110(4) Uani 1 1 d .
H63A H -0.0016 0.2322 1.1430 0.132 Uiso 1 1 calc R
H63B H -0.0967 0.1333 1.1628 0.132 Uiso 1 1 calc R
C62 C 0.1363(11) 0.0961(7) 1.1240(4) 0.086(3) Uani 1 1 d .
H62A H 0.1391 0.0229 1.1400 0.103 Uiso 1 1 calc R
H62B H 0.2425 0.1193 1.1248 0.103 Uiso 1 1 calc R
C64 C 0.0374(16) 0.1630(8) 1.2220(5) 0.141(5) Uani 1 1 d .
H64A H 0.1355 0.1970 1.2215 0.169 Uiso 1 1 calc R
H64B H 0.0555 0.0915 1.2400 0.169 Uiso 1 1 calc R
C65 C -0.109(3) 0.2228(12) 1.2592(5) 0.322(17) Uani 1 1 d .
H65A H -0.1054 0.2962 1.2444 0.387 Uiso 1 1 calc R
H65B H -0.2058 0.2015 1.2475 0.387 Uiso 1 1 calc R
O2 O 0.2371(7) 0.0467(4) 1.0271(4) 0.0829(18) Uani 1 1 d .
C71 C -0.2490(11) 0.4476(10) 0.0002(6) 0.057(3) Uani 1 1 d .
C72 C -0.2179(10) 0.5217(12) 0.0365(4) 0.060(2) Uani 1 1 d .
C66 C -0.0169(11) 0.5946(7) 0.2220(4) 0.084(3) Uani 1 1 d .
H66A H 0.0643 0.6383 0.2005 0.101 Uiso 1 1 calc R
H66B H -0.1171 0.6395 0.2333 0.101 Uiso 1 1 calc R
C69 C -0.1452(10) 0.4814(6) 0.0912(4) 0.071(3) Uani 1 1 d .
H69A H -0.0424 0.4395 0.0797 0.085 Uiso 1 1 calc R
H69B H -0.2182 0.4349 0.1154 0.085 Uiso 1 1 calc R
C75 C -0.3445(12) 0.4168(16) -0.0919(7) 0.076(3) Uani 1 1 d .
C70 C -0.2254(10) 0.3354(12) 0.0128(5) 0.070(3) Uani 1 1 d .
H70 H -0.1854 0.3076 0.0472 0.085 Uiso 1 1 calc R
C76 C -0.3112(11) 0.4860(13) -0.0521(7) 0.063(3) Uani 1 1 d .
C68 C -0.1132(10) 0.5638(7) 0.1292(4) 0.072(3) Uani 1 1 d .
H68A H -0.0346 0.6082 0.1065 0.087 Uiso 1 1 calc R
H68B H -0.2143 0.6080 0.1402 0.087 Uiso 1 1 calc R
C78 C -0.3210(11) 0.6635(8) -0.0294(7) 0.071(3) Uani 1 1 d .
H78 H -0.3476 0.7354 -0.0378 0.085 Uiso 1 1 calc R
C67 C -0.0482(10) 0.5141(7) 0.1843(4) 0.078(3) Uani 1 1 d .
H67A H -0.1266 0.4694 0.2069 0.094 Uiso 1 1 calc R
H67B H 0.0530 0.4700 0.1732 0.094 Uiso 1 1 calc R
C73 C -0.2572(12) 0.6278(10) 0.0204(6) 0.070(3) Uani 1 1 d .
H73 H -0.2391 0.6765 0.0449 0.084 Uiso 1 1 calc R
C80 C -0.4345(12) 0.5668(16) -0.1587(6) 0.094(3) Uani 1 1 d .
H80 H -0.4720 0.5939 -0.1937 0.113 Uiso 1 1 calc R
C79 C -0.4073(12) 0.6322(10) -0.1216(7) 0.087(3) Uani 1 1 d .
H79 H -0.4280 0.7043 -0.1310 0.105 Uiso 1 1 calc R
C85 C -0.3184(12) 0.3078(19) -0.0771(7) 0.084(3) Uani 1 1 d .
C81 C -0.4071(14) 0.4553(14) -0.1456(8) 0.086(3) Uani 1 1 d .
C77 C -0.3471(11) 0.5947(15) -0.0677(5) 0.066(3) Uani 1 1 d .
C74 C -0.2589(13) 0.2696(9) -0.0233(8) 0.089(3) Uani 1 1 d .
H74 H -0.2432 0.1975 -0.0132 0.107 Uiso 1 1 calc R
C84 C -0.3525(15) 0.2385(10) -0.1150(10) 0.112(4) Uani 1 1 d .
H84 H -0.3357 0.1663 -0.1049 0.134 Uiso 1 1 calc R
C82 C -0.4323(13) 0.3804(19) -0.1814(6) 0.110(4) Uani 1 1 d .
H82 H -0.4662 0.4039 -0.2175 0.132 Uiso 1 1 calc R
C83 C -0.4100(17) 0.2749(18) -0.1664(9) 0.125(5) Uani 1 1 d .
H83 H -0.4337 0.2281 -0.1909 0.150 Uiso 1 1 calc R
O3 O 0.0422(7) 0.5389(5) 0.2744(3) 0.0841(19) Uani 1 1 d .
C87 C -0.256(4) 0.2702(18) 1.3609(13) 0.35(2) Uani 1 1 d .
H87A H -0.3312 0.2209 1.3810 0.419 Uiso 1 1 calc R
H87B H -0.1966 0.2935 1.3889 0.419 Uiso 1 1 calc R
C86 C -0.135(3) 0.2226(16) 1.3051(10) 0.330(17) Uani 1 1 d .
H86A H -0.0301 0.2368 1.3137 0.396 Uiso 1 1 calc R
H86B H -0.1386 0.1479 1.3163 0.396 Uiso 1 1 calc R
C88 C 0.0739(13) 0.5981(11) 0.3137(5) 0.089(3) Uani 1 1 d .
O4 O 0.0564(11) 0.6921(7) 0.3081(3) 0.143(4) Uani 1 1 d .
C89 C -0.324(3) 0.342(2) 1.3338(10) 0.312(15) Uani 1 1 d .
H89A H -0.2444 0.3854 1.3121 0.467 Uiso 1 1 calc R
H89B H -0.4003 0.3825 1.3605 0.467 Uiso 1 1 calc R
H89C H -0.3815 0.3152 1.3068 0.467 Uiso 1 1 calc R

loop_
_atom_site_aniso_label
_atom_site_aniso_U_11
_atom_site_aniso_U_22
_atom_site_aniso_U_33
_atom_site_aniso_U_23
_atom_site_aniso_U_13
_atom_site_aniso_U_12
S1 0.0683(18) 0.0834(18) 0.0713(17) 0.0012(13) -0.0138(15) -0.0085(13)
S2 0.099(2) 0.0615(17) 0.0688(16) -0.0135(13) -0.0233(14) 0.0006(14)
C55 0.071(7) 0.075(10) 0.052(8) -0.020(8) -0.014(5) -0.013(7)
C41 0.071(8) 0.059(6) 0.057(8) 0.006(5) -0.016(7) -0.003(5)
C40 0.068(9) 0.043(6) 0.056(9) 0.006(5) -0.016(8) -0.004(5)
C49 0.072(8) 0.054(7) 0.070(10) -0.002(7) -0.018(9) 0.001(6)
C58 0.082(7) 0.076(11) 0.041(8) -0.008(8) -0.026(5) -0.003(6)
C53 0.069(8) 0.067(7) 0.061(9) -0.003(6) -0.016(7) 0.013(6)
C42 0.066(8) 0.057(6) 0.061(8) -0.010(5) -0.017(7) -0.003(5)
C45 0.057(6) 0.054(8) 0.055(7) -0.014(7) -0.003(5) -0.003(6)
C43 0.079(7) 0.117(8) 0.070(7) -0.007(5) -0.021(6) -0.022(6)
C44 0.069(7) 0.052(6) 0.063(7) -0.003(6) -0.020(5) -0.003(5)
C48 0.114(8) 0.065(6) 0.066(7) -0.013(5) -0.027(6) -0.006(5)
C47 0.085(7) 0.059(8) 0.042(7) -0.003(6) -0.015(5) -0.007(6)
C38 0.043(7) 0.063(9) 0.070(8) -0.036(8) -0.013(7) 0.008(7)
C46 0.085(7) 0.060(8) 0.051(7) -0.007(6) -0.016(6) -0.010(6)
C39 0.076(8) 0.049(6) 0.055(7) 0.001(4) -0.011(6) -0.009(5)
C34 0.073(9) 0.070(9) 0.049(8) -0.003(7) -0.014(7) -0.019(8)
C59 0.109(8) 0.064(7) 0.056(7) 0.003(8) -0.037(6) 0.028(6)
C54 0.078(9) 0.065(7) 0.067(10) 0.006(6) -0.024(7) 0.003(7)
C60 0.114(8) 0.052(9) 0.083(10) -0.037(7) -0.029(7) 0.008(6)
C57 0.161(10) 0.054(9) 0.094(10) -0.015(7) -0.059(8) 0.006(7)
C51 0.073(9) 0.080(8) 0.069(10) -0.004(7) -0.011(7) 0.011(7)
C37 0.072(9) 0.065(9) 0.091(9) -0.009(7) -0.025(8) -0.012(7)
C52 0.074(9) 0.069(7) 0.051(9) 0.004(7) -0.018(9) -0.007(6)
C50 0.077(8) 0.075(7) 0.059(9) -0.004(6) -0.005(7) 0.018(6)
C56 0.143(10) 0.052(7) 0.088(8) -0.001(9) -0.058(7) 0.003(6)
C35 0.069(9) 0.059(9) 0.124(12) -0.018(8) -0.038(9) 0.017(8)
C36 0.067(9) 0.075(9) 0.072(8) -0.036(7) -0.019(7) 0.015(7)
F12 0.164(6) 0.136(5) 0.060(4) -0.021(3) -0.025(4) 0.061(4)
F10 0.216(7) 0.076(4) 0.122(5) -0.037(4) -0.050(4) -0.016(4)
F7 0.097(5) 0.167(6) 0.090(4) -0.006(4) -0.024(4) 0.031(4)
F11 0.099(5) 0.090(4) 0.153(5) -0.020(4) 0.025(4) -0.011(4)
F9 0.087(5) 0.144(5) 0.113(4) 0.012(4) -0.013(4) 0.017(4)
F8 0.155(6) 0.048(4) 0.212(7) 0.018(4) 0.055(5) 0.009(4)
C61 0.076(7) 0.068(6) 0.068(8) -0.004(5) -0.001(6) -0.012(6)
C63 0.172(11) 0.084(8) 0.057(7) -0.007(6) 0.009(7) 0.009(7)
C62 0.108(8) 0.092(7) 0.056(7) -0.009(6) -0.012(6) -0.003(6)
C64 0.256(15) 0.091(9) 0.070(9) -0.017(7) 0.017(9) -0.044(9)
C65 0.71(5) 0.128(13) 0.050(9) -0.006(10) 0.091(17) 0.047(19)
O2 0.090(5) 0.088(5) 0.065(5) -0.008(4) -0.013(4) 0.018(4)
C71 0.045(6) 0.076(15) 0.047(9) 0.006(11) -0.015(5) -0.004(6)
C72 0.056(6) 0.072(10) 0.053(8) -0.010(9) -0.010(5) -0.005(6)
C66 0.096(8) 0.090(8) 0.064(7) 0.000(7) -0.028(6) 0.012(6)
C69 0.070(7) 0.079(7) 0.066(7) -0.006(7) -0.011(6) -0.013(5)
C75 0.054(7) 0.079(17) 0.092(16) -0.009(15) -0.002(8) -0.005(8)
C70 0.067(7) 0.045(10) 0.094(9) -0.001(9) -0.007(6) 0.006(6)
C76 0.056(7) 0.050(15) 0.086(14) -0.026(14) -0.006(7) -0.008(7)
C68 0.073(7) 0.085(7) 0.058(6) -0.007(6) -0.014(5) 0.000(5)
C78 0.075(7) 0.061(8) 0.076(8) 0.007(9) -0.026(6) -0.003(6)
C67 0.076(7) 0.099(8) 0.061(7) -0.010(7) -0.015(5) -0.008(6)
C73 0.075(7) 0.053(10) 0.083(10) -0.009(6) -0.013(6) -0.007(6)
C80 0.082(8) 0.120(14) 0.076(10) 0.009(10) -0.016(6) -0.007(8)
C79 0.082(8) 0.102(10) 0.083(10) -0.010(10) -0.023(7) -0.011(7)
C85 0.065(8) 0.106(18) 0.089(12) -0.047(14) -0.011(7) -0.008(8)
C81 0.069(8) 0.122(17) 0.076(12) -0.032(14) -0.014(7) -0.018(8)
C77 0.055(6) 0.086(15) 0.062(11) -0.009(11) -0.015(6) -0.014(7)
C74 0.076(8) 0.061(10) 0.128(12) -0.028(11) -0.001(8) 0.004(6)
C84 0.088(9) 0.111(12) 0.137(12) -0.034(14) -0.002(9) -0.019(8)
C82 0.095(9) 0.147(14) 0.101(11) -0.039(13) -0.022(7) -0.030(10)
C83 0.114(11) 0.148(18) 0.131(16) -0.075(12) -0.009(10) -0.042(10)
O3 0.113(5) 0.079(5) 0.065(5) 0.005(5) -0.037(4) -0.006(4)
C87 0.36(4) 0.21(2) 0.35(4) 0.11(2) 0.12(3) 0.08(2)
C86 0.36(3) 0.25(2) 0.25(2) 0.07(2) 0.16(3) 0.11(2)
C88 0.109(9) 0.102(11) 0.055(9) -0.018(11) -0.029(6) 0.022(8)
O4 0.251(10) 0.075(5) 0.105(6) -0.020(5) -0.077(6) 0.048(6)
C89 0.33(4) 0.39(4) 0.24(3) -0.14(3) 0.04(2) -0.15(3)

loop_
_atom_type_symbol
_atom_type_description
_atom_type_scat_dispersion_real
_atom_type_scat_dispersion_imag
_atom_type_scat_source
C C 0.0033 0.0016 'International Tables Vol C Tables 4.2.6.8 and 6.1.1.4'
H H 0.0000 0.0000 'International Tables Vol C Tables 4.2.6.8 and 6.1.1.4'
O O 0.0106 0.0060 'International Tables Vol C Tables 4.2.6.8 and 6.1.1.4'
F F 0.0171 0.0103 'International Tables Vol C Tables 4.2.6.8 and 6.1.1.4'
S S 0.1246 0.1234 'International Tables Vol C Tables 4.2.6.8 and 6.1.1.4'

loop_
_geom_angle_atom_site_label_1
_geom_angle_atom_site_label_2
_geom_angle_atom_site_label_3
_geom_angle
C39 S1 C42 92.5(5)
C44 S2 C47 93.2(5)
C56 C55 C60 116.5(8)
C56 C55 C47 119.2(11)
C60 C55 C47 124.3(11)
C42 C41 C40 114.5(9)
C42 C41 H41 122.7
C40 C41 H41 122.7
C39 C40 C41 111.7(9)
C39 C40 C34 124.7(9)
C41 C40 C34 123.6(11)
C50 C49 C54 116.6(8)
C50 C49 C42 121.7(12)
C54 C49 C42 121.7(11)
C57 C58 C59 117.3(9)
C57 C58 C88 125.2(12)
C59 C58 C88 117.5(12)
C52 C53 C54 119.2(8)
C52 C53 H53 120.4
C54 C53 H53 120.4
C41 C42 C49 129.8(9)
C41 C42 S1 110.5(7)
C49 C42 S1 119.6(9)
C44 C45 C46 111.8(8)
C44 C45 C38 123.7(8)
C46 C45 C38 124.5(9)
C39 C43 H43A 109.5
C39 C43 H43B 109.5
H43A C43 H43B 109.5
C39 C43 H43C 109.5
H43A C43 H43C 109.5
H43B C43 H43C 109.5
C45 C44 C48 130.4(7)
C45 C44 S2 110.8(7)
C48 C44 S2 118.8(7)
C44 C48 H48A 109.5
C44 C48 H48B 109.5
H48A C48 H48B 109.5
C44 C48 H48C 109.5
H48A C48 H48C 109.5
H48B C48 H48C 109.5
C46 C47 C55 128.9(8)
C46 C47 S2 109.9(7)
C55 C47 S2 121.1(9)
C34 C38 C45 131.5(9)
C34 C38 C37 109.7(9)
C45 C38 C37 118.8(10)
C47 C46 C45 114.2(8)
C47 C46 H46 122.9
C45 C46 H46 122.9
C40 C39 C43 129.7(8)
C40 C39 S1 110.8(7)
C43 C39 S1 119.4(8)
C38 C34 C40 125.9(10)
C38 C34 C35 112.5(9)
C40 C34 C35 121.6(11)
C60 C59 C58 122.2(8)
C60 C59 H59 118.9
C58 C59 H59 118.9
C49 C54 C53 122.5(8)
C49 C54 H54 118.8
C53 C54 H54 118.8
C59 C60 C55 121.5(8)
C59 C60 H60 119.2
C55 C60 H60 119.2
C58 C57 C56 120.4(9)
C58 C57 H57 119.8
C56 C57 H57 119.8
C50 C51 C52 120.4(8)
C50 C51 H51 119.8
C52 C51 H51 119.8
F12 C37 F11 105.0(9)
F12 C37 C38 116.5(9)
F11 C37 C38 112.0(8)
F12 C37 C36 110.3(9)
F11 C37 C36 106.2(9)
C38 C37 C36 106.5(9)
C53 C52 C51 119.5(9)
C53 C52 O2 124.5(12)
C51 C52 O2 116.1(12)
C51 C50 C49 121.8(8)
C51 C50 H50 119.1
C49 C50 H50 119.1
C55 C56 C57 122.0(9)
C55 C56 H56 119.0
C57 C56 H56 119.0
F8 C35 F7 104.9(10)
F8 C35 C34 115.6(10)
F7 C35 C34 108.6(9)
F8 C35 C36 116.0(10)
F7 C35 C36 106.7(9)
C34 C35 C36 104.6(9)
F9 C36 F10 104.6(8)
F9 C36 C37 116.7(10)
F10 C36 C37 110.3(9)
F9 C36 C35 112.2(9)
F10 C36 C35 107.7(10)
C37 C36 C35 105.2(9)
O2 C61 C62 108.5(7)
O2 C61 H61A 110.0
C62 C61 H61A 110.0
O2 C61 H61B 110.0
C62 C61 H61B 110.0
H61A C61 H61B 108.4
C64 C63 C62 114.8(9)
C64 C63 H63A 108.6
C62 C63 H63A 108.6
C64 C63 H63B 108.6
C62 C63 H63B 108.6
H63A C63 H63B 107.6
C63 C62 C61 111.4(8)
C63 C62 H62A 109.3
C61 C62 H62A 109.3
C63 C62 H62B 109.3
C61 C62 H62B 109.3
H62A C62 H62B 108.0
C63 C64 C65 111.3(12)
C63 C64 H64A 109.4
C65 C64 H64A 109.4
C63 C64 H64B 109.4
C65 C64 H64B 109.4
H64A C64 H64B 108.0
C86 C65 C64 128(2)
C86 C65 H65A 105.2
C64 C65 H65A 105.2
C86 C65 H65B 105.2
C64 C65 H65B 105.2
H65A C65 H65B 105.9
C52 O2 C61 118.1(7)
C76 C71 C72 117.8(12)
C76 C71 C70 116.8(12)
C72 C71 C70 125.4(14)
C73 C72 C71 118.7(9)
C73 C72 C69 123.1(14)
C71 C72 C69 118.2(12)
O3 C66 C67 107.9(7)
O3 C66 H66A 110.1
C67 C66 H66A 110.1
O3 C66 H66B 110.1
C67 C66 H66B 110.1
H66A C66 H66B 108.4
C72 C69 C68 116.7(9)
C72 C69 H69A 108.1
C68 C69 H69A 108.1
C72 C69 H69B 108.1
C68 C69 H69B 108.1
H69A C69 H69B 107.3
C85 C75 C76 118.5(16)
C85 C75 C81 119.3(19)
C76 C75 C81 122.1(18)
C74 C70 C71 122.2(9)
C74 C70 H70 118.9
C71 C70 H70 118.9
C71 C76 C77 122.0(15)
C71 C76 C75 121.8(16)
C77 C76 C75 116.3(17)
C67 C68 C69 111.8(7)
C67 C68 H68A 109.2
C69 C68 H68A 109.2
C67 C68 H68B 109.2
C69 C68 H68B 109.2
H68A C68 H68B 107.9
C73 C78 C77 120.9(9)
C73 C78 H78 119.6
C77 C78 H78 119.6
C66 C67 C68 112.2(8)
C66 C67 H67A 109.2
C68 C67 H67A 109.2
C66 C67 H67B 109.2
C68 C67 H67B 109.2
H67A C67 H67B 107.9
C78 C73 C72 122.7(9)
C78 C73 H73 118.6
C72 C73 H73 118.6
C79 C80 C81 121.0(10)
C79 C80 H80 119.5
C81 C80 H80 119.5
C80 C79 C77 121.8(11)
C80 C79 H79 119.1
C77 C79 H79 119.1
C84 C85 C75 119.6(16)
C84 C85 C74 121(2)
C75 C85 C74 119.3(14)
C82 C81 C80 125(2)
C82 C81 C75 117.0(17)
C80 C81 C75 117.7(14)
C78 C77 C76 117.8(13)
C78 C77 C79 121.1(17)
C76 C77 C79 121.1(13)
C70 C74 C85 121.3(11)
C70 C74 H74 119.3
C85 C74 H74 119.3
C83 C84 C85 121.2(13)
C83 C84 H84 119.4
C85 C84 H84 119.4
C83 C82 C81 123.5(13)
C83 C82 H82 118.2
C81 C82 H82 118.2
C82 C83 C84 119.3(13)
C82 C83 H83 120.3
C84 C83 H83 120.3
C88 O3 C66 116.4(8)
C89 C87 C86 97(3)
C89 C87 H87A 112.3
C86 C87 H87A 112.3
C89 C87 H87B 112.3
C86 C87 H87B 112.3
H87A C87 H87B 109.9
C65 C86 C87 146(3)
C65 C86 H86A 100.2
C87 C86 H86A 100.2
C65 C86 H86B 100.2
C87 C86 H86B 100.2
H86A C86 H86B 104.2
O4 C88 O3 123.5(10)
O4 C88 C58 124.5(12)
O3 C88 C58 112.0(11)
C87 C89 H89A 109.5
C87 C89 H89B 109.5
H89A C89 H89B 109.5
C87 C89 H89C 109.5
H89A C89 H89C 109.5
H89B C89 H89C 109.5

loop_
_geom_bond_atom_site_label_1
_geom_bond_atom_site_label_2
_geom_bond_distance
S1 C39 1.712(8)
S1 C42 1.724(8)
S2 C44 1.713(8)
S2 C47 1.715(8)
C55 C56 1.369(10)
C55 C60 1.382(11)
C55 C47 1.471(11)
C41 C42 1.343(10)
C41 C40 1.414(10)
C41 H41 0.9300
C40 C39 1.382(10)
C40 C34 1.462(11)
C49 C50 1.377(10)
C49 C54 1.377(10)
C49 C42 1.469(11)
C58 C57 1.369(11)
C58 C59 1.372(10)
C58 C88 1.477(12)
C53 C52 1.361(10)
C53 C54 1.378(10)
C53 H53 0.9300
C45 C44 1.359(10)
C45 C46 1.433(10)
C45 C38 1.475(11)
C43 C39 1.501(11)
C43 H43A 0.9600
C43 H43B 0.9600
C43 H43C 0.9600
C44 C48 1.512(10)
C48 H48A 0.9600
C48 H48B 0.9600
C48 H48C 0.9600
C47 C46 1.347(10)
C38 C34 1.344(10)
C38 C37 1.483(11)
C46 H46 0.9300
C34 C35 1.468(12)
C59 C60 1.344(10)
C59 H59 0.9300
C54 H54 0.9300
C60 H60 0.9300
C57 C56 1.380(11)
C57 H57 0.9300
C51 C50 1.358(10)
C51 C52 1.376(10)
C51 H51 0.9300
C37 F12 1.330(9)
C37 F11 1.370(9)
C37 C36 1.504(12)
C52 O2 1.377(9)
C50 H50 0.9300
C56 H56 0.9300
C35 F8 1.282(10)
C35 F7 1.384(10)
C35 C36 1.529(12)
C36 F9 1.316(9)
C36 F10 1.323(9)
C61 O2 1.436(9)
C61 C62 1.502(10)
C61 H61A 0.9700
C61 H61B 0.9700
C63 C64 1.463(12)
C63 C62 1.494(11)
C63 H63A 0.9700
C63 H63B 0.9700
C62 H62A 0.9700
C62 H62B 0.9700
C64 C65 1.55(2)
C64 H64A 0.9700
C64 H64B 0.9700
C65 C86 1.046(19)
C65 H65A 0.9700
C65 H65B 0.9700
C71 C76 1.407(11)
C71 C72 1.410(11)
C71 C70 1.436(12)
C72 C73 1.387(10)
C72 C69 1.503(11)
C66 O3 1.459(9)
C66 C67 1.499(11)
C66 H66A 0.9700
C66 H66B 0.9700
C69 C68 1.523(10)
C69 H69A 0.9700
C69 H69B 0.9700
C75 C85 1.404(13)
C75 C76 1.431(13)
C75 C81 1.435(13)
C70 C74 1.336(12)
C70 H70 0.9300
C76 C77 1.412(12)
C68 C67 1.508(10)
C68 H68A 0.9700
C68 H68B 0.9700
C78 C73 1.356(10)
C78 C77 1.379(11)
C78 H78 0.9300
C67 H67A 0.9700
C67 H67B 0.9700
C73 H73 0.9300
C80 C79 1.329(12)
C80 C81 1.430(13)
C80 H80 0.9300
C79 C77 1.430(12)
C79 H79 0.9300
C85 C84 1.400(15)
C85 C74 1.426(13)
C81 C82 1.394(15)
C74 H74 0.9300
C84 C83 1.366(14)
C84 H84 0.9300
C82 C83 1.360(14)
C82 H82 0.9300
C83 H83 0.9300
O3 C88 1.328(11)
C87 C89 1.19(3)
C87 C86 1.63(3)
C87 H87A 0.9700
C87 H87B 0.9700
C86 H86A 0.9700
C86 H86B 0.9700
C88 O4 1.196(11)
C89 H89A 0.9600
C89 H89B 0.9600
C89 H89C 0.9600

loop_
_geom_torsion_atom_site_label_1
_geom_torsion_atom_site_label_2
_geom_torsion_atom_site_label_3
_geom_torsion_atom_site_label_4
_geom_torsion
C42 C41 C40 C39 -0.5(10)
C42 C41 C40 C34 179.7(7)
C40 C41 C42 C49 -177.0(8)
C40 C41 C42 S1 0.0(9)
C50 C49 C42 C41 -29.4(13)
C54 C49 C42 C41 149.3(9)
C50 C49 C42 S1 153.8(7)
C54 C49 C42 S1 -27.5(11)
C39 S1 C42 C41 0.4(6)
C39 S1 C42 C49 177.8(7)
C46 C45 C44 C48 -177.5(8)
C38 C45 C44 C48 2.9(14)
C46 C45 C44 S2 1.3(9)
C38 C45 C44 S2 -178.3(7)
C47 S2 C44 C45 0.4(6)
C47 S2 C44 C48 179.4(6)
C56 C55 C47 C46 17.5(14)
C60 C55 C47 C46 -163.4(9)
C56 C55 C47 S2 -167.8(7)
C60 C55 C47 S2 11.3(12)
C44 S2 C47 C46 -2.1(7)
C44 S2 C47 C55 -177.8(7)
C44 C45 C38 C34 46.0(13)
C46 C45 C38 C34 -133.6(9)
C44 C45 C38 C37 -130.7(9)
C46 C45 C38 C37 49.7(11)
C55 C47 C46 C45 178.5(8)
S2 C47 C46 C45 3.3(9)
C44 C45 C46 C47 -3.1(10)
C38 C45 C46 C47 176.6(8)
C41 C40 C39 C43 -175.7(7)
C34 C40 C39 C43 4.1(13)
C41 C40 C39 S1 0.8(8)
C34 C40 C39 S1 -179.4(7)
C42 S1 C39 C40 -0.7(6)
C42 S1 C39 C43 176.2(6)
C45 C38 C34 C40 6.2(14)
C37 C38 C34 C40 -176.8(8)
C45 C38 C34 C35 -173.0(9)
C37 C38 C34 C35 3.9(10)
C39 C40 C34 C38 47.2(12)
C41 C40 C34 C38 -133.0(9)
C39 C40 C34 C35 -133.6(9)
C41 C40 C34 C35 46.2(12)
C57 C58 C59 C60 2.0(14)
C88 C58 C59 C60 -176.0(9)
C50 C49 C54 C53 -1.2(12)
C42 C49 C54 C53 -179.9(8)
C52 C53 C54 C49 2.3(13)
C58 C59 C60 C55 -1.2(15)
C56 C55 C60 C59 -1.3(13)
C47 C55 C60 C59 179.6(8)
C59 C58 C57 C56 -0.3(14)
C88 C58 C57 C56 177.6(9)
C34 C38 C37 F12 127.9(9)
C45 C38 C37 F12 -54.7(12)
C34 C38 C37 F11 -111.3(9)
C45 C38 C37 F11 66.1(11)
C34 C38 C37 C36 4.5(10)
C45 C38 C37 C36 -178.1(8)
C54 C53 C52 C51 -2.1(12)
C54 C53 C52 O2 178.4(7)
C50 C51 C52 C53 0.8(13)
C50 C51 C52 O2 -179.6(7)
C52 C51 C50 C49 0.4(13)
C54 C49 C50 C51 -0.2(13)
C42 C49 C50 C51 178.6(8)
C60 C55 C56 C57 3.1(14)
C47 C55 C56 C57 -177.8(9)
C58 C57 C56 C55 -2.3(16)
C38 C34 C35 F8 -139.3(10)
C40 C34 C35 F8 41.4(14)
C38 C34 C35 F7 103.2(10)
C40 C34 C35 F7 -76.1(11)
C38 C34 C35 C36 -10.5(11)
C40 C34 C35 C36 170.3(8)
F12 C37 C36 F9 97.3(11)
F11 C37 C36 F9 -15.9(13)
C38 C37 C36 F9 -135.5(9)
F12 C37 C36 F10 -21.8(13)
F11 C37 C36 F10 -135.0(9)
C38 C37 C36 F10 105.4(9)
F12 C37 C36 C35 -137.7(9)
F11 C37 C36 C35 109.1(10)
C38 C37 C36 C35 -10.5(11)
F8 C35 C36 F9 -91.2(11)
F7 C35 C36 F9 25.3(12)
C34 C35 C36 F9 140.2(9)
F8 C35 C36 F10 23.4(13)
F7 C35 C36 F10 139.9(9)
C34 C35 C36 F10 -105.2(9)
F8 C35 C36 C37 141.1(10)
F7 C35 C36 C37 -102.5(10)
C34 C35 C36 C37 12.4(11)
C64 C63 C62 C61 -175.0(8)
O2 C61 C62 C63 176.6(7)
C62 C63 C64 C65 -174.8(11)
C63 C64 C65 C86 164(3)
C53 C52 O2 C61 0.2(11)
C51 C52 O2 C61 -179.4(7)
C62 C61 O2 C52 -171.6(7)
C76 C71 C72 C73 3.2(11)
C70 C71 C72 C73 -175.7(7)
C76 C71 C72 C69 -177.6(7)
C70 C71 C72 C69 3.6(11)
C73 C72 C69 C68 -0.9(11)
C71 C72 C69 C68 180.0(7)
C76 C71 C70 C74 0.5(12)
C72 C71 C70 C74 179.4(8)
C72 C71 C76 C77 -2.1(11)
C70 C71 C76 C77 176.8(7)
C72 C71 C76 C75 179.2(7)
C70 C71 C76 C75 -1.9(11)
C85 C75 C76 C71 1.8(12)
C81 C75 C76 C71 -179.7(8)
C85 C75 C76 C77 -177.0(8)
C81 C75 C76 C77 1.5(12)
C72 C69 C68 C67 177.2(7)
O3 C66 C67 C68 178.9(6)
C69 C68 C67 C66 -179.8(7)
C77 C78 C73 C72 -1.3(13)
C71 C72 C73 C78 -1.6(12)
C69 C72 C73 C78 179.2(7)
C81 C80 C79 C77 1.1(15)
C76 C75 C85 C84 179.1(8)
C81 C75 C85 C84 0.5(13)
C76 C75 C85 C74 -0.3(13)
C81 C75 C85 C74 -178.9(8)
C79 C80 C81 C82 179.9(9)
C79 C80 C81 C75 -1.9(14)
C85 C75 C81 C82 -2.5(13)
C76 C75 C81 C82 178.9(8)
C85 C75 C81 C80 179.0(8)
C76 C75 C81 C80 0.5(13)
C73 C78 C77 C76 2.4(12)
C73 C78 C77 C79 -177.1(8)
C71 C76 C77 C78 -0.7(12)
C75 C76 C77 C78 178.1(7)
C71 C76 C77 C79 178.9(7)
C75 C76 C77 C79 -2.4(12)
C80 C79 C77 C78 -179.3(9)
C80 C79 C77 C76 1.1(14)
C71 C70 C74 C85 0.9(13)
C84 C85 C74 C70 179.6(9)
C75 C85 C74 C70 -1.0(14)
C75 C85 C84 C83 0.4(16)
C74 C85 C84 C83 179.8(10)
C80 C81 C82 C83 -177.7(11)
C75 C81 C82 C83 4.0(16)
C81 C82 C83 C84 -3.3(19)
C85 C84 C83 C82 0.9(18)
C67 C66 O3 C88 -178.9(7)
C64 C65 C86 C87 177(4)
C89 C87 C86 C65 -14(7)
C66 O3 C88 O4 0.1(15)
C66 O3 C88 C58 -179.0(7)
C57 C58 C88 O4 -168.5(11)
C59 C58 C88 O4 9.5(15)
C57 C58 C88 O3 10.6(14)
C59 C58 C88 O3 -171.5(8)

loop_
_cod_related_entry_id
_cod_related_entry_database
_cod_related_entry_code
1 ChemSpider 30660322
